data_1529422
loop_
_publ_author_name
'Rybak, Taras'
'Hall, Dennis G.'

_publ_section_title
;
 Stereoselective and Regiodivergent Allylic Suzuki-Miyaura Cross-Coupling
 of 2-Ethoxydihydropyranyl Boronates: Synthesis and Confirmation of
 Absolute Stereochemistry of Diospongin B.
;
_journal_issue 17
_journal_name_full 'Organic letters'
_journal_page_first 4156
_journal_page_last 4159
_journal_paper_doi 10.1021/acs.orglett.5b01906
_journal_volume 17
_journal_year 2015
_chemical_formula_moiety 'C13 H18 O3'
_chemical_formula_sum 'C13 H18 O3'
_chemical_formula_weight 222.27
_chemical_name_systematic 'ethyl 2,3-dideoxy-3-phenylpentopyranoside'
_space_group_crystal_system monoclinic
_space_group_IT_number 14
_space_group_name_Hall '-P 2yn'
_space_group_name_H-M_alt 'P 1 21/n 1'
_symmetry_space_group_name_Hall '-P 2yn'
_symmetry_space_group_name_H-M 'P 1 21/n 1'
_atom_sites_solution_hydrogens mixed
_audit_creation_method SHELXL-2014/7
_cell_angle_alpha 90
_cell_angle_beta 92.6548(19)
_cell_angle_gamma 90
_cell_formula_units_Z 8
_cell_length_a 9.7101(4)
_cell_length_b 10.6909(5)
_cell_length_c 23.0359(10)
_cell_measurement_reflns_used 9990
_cell_measurement_temperature 173(2)
_cell_measurement_theta_max 73.63
_cell_measurement_theta_min 4.56
_cell_volume 2388.78(18)
_computing_cell_refinement 'Bruker SAINT'
_computing_data_collection 'Bruker APEX2'
_computing_data_reduction 'Bruker SAINT'
_computing_molecular_graphics 'Bruker SHELXTL'
_computing_publication_material 'Bruker SHELXTL'
_computing_structure_refinement 'SHELXL-2014/7 (Sheldrick, 2014)'
_computing_structure_solution 'SHELXD (Schneider & Sheldrick, 2002)'
_diffrn_ambient_temperature 173(2)
_diffrn_measured_fraction_theta_full 0.976
_diffrn_measured_fraction_theta_max 0.968
_diffrn_measurement_device_type 'Bruker APEX-II CCD'
_diffrn_measurement_method '\f and \w scans'
_diffrn_radiation_type CuK\a
_diffrn_radiation_wavelength 1.54178
_diffrn_reflns_av_R_equivalents 0.0132
_diffrn_reflns_av_unetI/netI 0.0118
_diffrn_reflns_laue_measured_fraction_full 0.976
_diffrn_reflns_laue_measured_fraction_max 0.968
_diffrn_reflns_limit_h_max 11
_diffrn_reflns_limit_h_min -12
_diffrn_reflns_limit_k_max 13
_diffrn_reflns_limit_k_min -13
_diffrn_reflns_limit_l_max 28
_diffrn_reflns_limit_l_min -28
_diffrn_reflns_number 16644
_diffrn_reflns_point_group_measured_fraction_full 0.976
_diffrn_reflns_point_group_measured_fraction_max 0.968
_diffrn_reflns_theta_full 67.679
_diffrn_reflns_theta_max 74.128
_diffrn_reflns_theta_min 3.842
_exptl_absorpt_coefficient_mu 0.701
_exptl_absorpt_correction_T_max 0.9065
_exptl_absorpt_correction_T_min 0.8099
_exptl_absorpt_correction_type numerical
_exptl_absorpt_process_details 'SADABS 2014/5'
_exptl_crystal_colour colourless
_exptl_crystal_density_diffrn 1.236
_exptl_crystal_description fragment
_exptl_crystal_F_000 960
_exptl_crystal_size_max 0.306
_exptl_crystal_size_mid 0.268
_exptl_crystal_size_min 0.184
_refine_diff_density_max 0.269
_refine_diff_density_min -0.186
_refine_diff_density_rms 0.032
_refine_ls_extinction_method none
_refine_ls_goodness_of_fit_ref 1.036
_refine_ls_hydrogen_treatment mixed
_refine_ls_matrix_type full
_refine_ls_number_parameters 297
_refine_ls_number_reflns 4701
_refine_ls_number_restraints 0
_refine_ls_restrained_S_all 1.036
_refine_ls_R_factor_all 0.0369
_refine_ls_R_factor_gt 0.0358
_refine_ls_shift/su_max 0.000
_refine_ls_shift/su_mean 0.000
_refine_ls_structure_factor_coef Fsqd
_refine_ls_weighting_details 'w=1/[\s^2^(Fo^2^)+(0.0471P)^2^+0.6761P] where P=(Fo^2^+2Fc^2^)/3'
_refine_ls_weighting_scheme calc
_refine_ls_wR_factor_gt 0.0962
_refine_ls_wR_factor_ref 0.0971
_reflns_Friedel_coverage 0.000
_reflns_number_gt 4509
_reflns_number_total 4701
_reflns_threshold_expression 'I > 2\s(I)'
_cod_data_source_file ol5b01906_si_002.cif
_cod_data_source_block dgh1502
_cod_depositor_comments 'Adding full bibliography for 1529421--1529422.cif.'
_cod_database_code 1529422
_shelx_shelxl_version_number 2014/7
_shelx_space_group_comment
; 
The symmetry employed for this shelxl refinement is uniquely defined 
by the following loop, which should always be used as a source of 
symmetry information in preference to the above space-group names. 
They are only intended as comments. 
;
_shelx_estimated_absorpt_t_min 0.814
_shelx_estimated_absorpt_t_max 0.882

loop_
_space_group_symop_operation_xyz
'x, y, z'
'-x+1/2, y+1/2, -z+1/2'
'-x, -y, -z'
'x-1/2, -y-1/2, z-1/2'

loop_
_atom_site_label
_atom_site_type_symbol
_atom_site_fract_x
_atom_site_fract_y
_atom_site_fract_z
_atom_site_U_iso_or_equiv
_atom_site_adp_type
_atom_site_occupancy
_atom_site_site_symmetry_order
_atom_site_calc_flag
_atom_site_refinement_flags_posn
_atom_site_refinement_flags_adp
O1A O 0.11029(8) 0.46274(8) 0.12289(3) 0.03824(19) Uani 1 1 d . .
O2A O -0.07410(10) 0.33627(8) 0.10424(4) 0.0451(2) Uani 1 1 d . .
O3A O 0.21596(9) 0.66341(8) 0.24444(4) 0.0377(2) Uani 1 1 d . .
H3OA H 0.2623(18) 0.6460(16) 0.2755(8) 0.060(5) Uiso 1 1 d . .
C1A C -0.02852(12) 0.43918(11) 0.13700(5) 0.0346(2) Uani 1 1 d . .
H1A H -0.0869 0.5137 0.1267 0.041 Uiso 1 1 calc R U
C2A C -0.03827(12) 0.40977(10) 0.20086(5) 0.0331(2) Uani 1 1 d . .
H2A H 0.0130 0.3318 0.2103 0.040 Uiso 1 1 calc R U
H2B H -0.1360 0.3965 0.2097 0.040 Uiso 1 1 calc R U
C3A C 0.02168(11) 0.51720(10) 0.23813(5) 0.0288(2) Uani 1 1 d . .
H3A H -0.0383 0.5921 0.2309 0.035 Uiso 1 1 calc R U
C4A C 0.16640(11) 0.54992(10) 0.21880(5) 0.0307(2) Uani 1 1 d . .
H4A H 0.2313 0.4803 0.2298 0.037 Uiso 1 1 calc R U
C5A C 0.16424(12) 0.56954(11) 0.15338(5) 0.0365(3) Uani 1 1 d . .
H5A H 0.1070 0.6435 0.1430 0.044 Uiso 1 1 calc R U
H5B H 0.2591 0.5862 0.1414 0.044 Uiso 1 1 calc R U
C6A C -0.09889(16) 0.36365(16) 0.04327(6) 0.0540(4) Uani 1 1 d . .
H6A H -0.0168 0.3408 0.0216 0.065 Uiso 1 1 calc R U
H6B H -0.1159 0.4543 0.0380 0.065 Uiso 1 1 calc R U
C7A C -0.21961(17) 0.29216(16) 0.02051(7) 0.0606(4) Uani 1 1 d . .
H7A H -0.2363 0.3108 -0.0209 0.073 Uiso 1 1 calc R U
H7B H -0.2019 0.2025 0.0255 0.073 Uiso 1 1 calc R U
H7C H -0.3008 0.3157 0.0418 0.073 Uiso 1 1 calc R U
C8A C 0.02375(10) 0.48907(10) 0.30250(5) 0.0286(2) Uani 1 1 d . .
C9A C -0.02854(11) 0.57470(10) 0.34124(5) 0.0340(2) Uani 1 1 d . .
H9A H -0.0696 0.6499 0.3269 0.041 Uiso 1 1 calc R U
C10A C -0.02156(13) 0.55177(12) 0.40062(5) 0.0414(3) Uani 1 1 d . .
H10A H -0.0568 0.6117 0.4265 0.050 Uiso 1 1 calc R U
C11A C 0.03636(13) 0.44238(12) 0.42222(5) 0.0414(3) Uani 1 1 d . .
H11A H 0.0410 0.4267 0.4628 0.050 Uiso 1 1 calc R U
C12A C 0.08756(13) 0.35594(12) 0.38418(5) 0.0396(3) Uani 1 1 d . .
H12A H 0.1267 0.2801 0.3987 0.048 Uiso 1 1 calc R U
C13A C 0.08215(12) 0.37910(11) 0.32488(5) 0.0343(2) Uani 1 1 d . .
H13A H 0.1187 0.3193 0.2992 0.041 Uiso 1 1 calc R U
O1B O 0.52019(8) 0.37039(8) 0.44044(3) 0.03556(19) Uani 1 1 d . .
O2B O 0.72186(8) 0.26054(7) 0.44014(3) 0.03501(19) Uani 1 1 d . .
O3B O 0.37704(9) 0.62519(8) 0.34892(3) 0.03482(19) Uani 1 1 d . .
H3OB H 0.4293(18) 0.6800(17) 0.3628(7) 0.058(5) Uiso 1 1 d . .
C1B C 0.65794(11) 0.37086(10) 0.42174(5) 0.0314(2) Uani 1 1 d . .
H1B H 0.7089 0.4440 0.4392 0.038 Uiso 1 1 calc R U
C2B C 0.65772(11) 0.37862(10) 0.35616(5) 0.0297(2) Uani 1 1 d . .
H2C H 0.6107 0.3042 0.3390 0.036 Uiso 1 1 calc R U
H2D H 0.7539 0.3789 0.3436 0.036 Uiso 1 1 calc R U
C3B C 0.58355(11) 0.49794(10) 0.33400(4) 0.0280(2) Uani 1 1 d . .
H3B H 0.6394 0.5716 0.3478 0.034 Uiso 1 1 calc R U
C4B C 0.44216(11) 0.50697(10) 0.36031(4) 0.0294(2) Uani 1 1 d . .
H4B H 0.3819 0.4400 0.3425 0.035 Uiso 1 1 calc R U
C5B C 0.45312(12) 0.48581(11) 0.42593(5) 0.0345(2) Uani 1 1 d . .
H5C H 0.5054 0.5556 0.4446 0.041 Uiso 1 1 calc R U
H5D H 0.3595 0.4855 0.4412 0.041 Uiso 1 1 calc R U
C6B C 0.76340(14) 0.25997(13) 0.50068(5) 0.0431(3) Uani 1 1 d . .
H6C H 0.6813 0.2539 0.5245 0.052 Uiso 1 1 calc R U
H6D H 0.8127 0.3385 0.5110 0.052 Uiso 1 1 calc R U
C7B C 0.85577(18) 0.15066(15) 0.51237(6) 0.0581(4) Uani 1 1 d . .
H7D H 0.8850 0.1491 0.5537 0.070 Uiso 1 1 calc R U
H7E H 0.8061 0.0733 0.5023 0.070 Uiso 1 1 calc R U
H7F H 0.9370 0.1577 0.4889 0.070 Uiso 1 1 calc R U
C8B C 0.57445(10) 0.50104(9) 0.26805(4) 0.0268(2) Uani 1 1 d . .
C9B C 0.63831(11) 0.59499(10) 0.23734(5) 0.0313(2) Uani 1 1 d . .
H9B H 0.6875 0.6591 0.2579 0.038 Uiso 1 1 calc R U
C10B C 0.63109(12) 0.59641(11) 0.17694(5) 0.0372(3) Uani 1 1 d . .
H10B H 0.6758 0.6609 0.1566 0.045 Uiso 1 1 calc R U
C11B C 0.55916(13) 0.50432(11) 0.14638(5) 0.0383(3) Uani 1 1 d . .
H11B H 0.5543 0.5053 0.1051 0.046 Uiso 1 1 calc R U
C12B C 0.49425(13) 0.41067(11) 0.17629(5) 0.0362(3) Uani 1 1 d . .
H12B H 0.4438 0.3476 0.1555 0.043 Uiso 1 1 calc R U
C13B C 0.50248(11) 0.40850(10) 0.23649(5) 0.0312(2) Uani 1 1 d . .
H13B H 0.4585 0.3431 0.2566 0.037 Uiso 1 1 calc R U

loop_
_atom_site_aniso_label
_atom_site_aniso_U_11
_atom_site_aniso_U_22
_atom_site_aniso_U_33
_atom_site_aniso_U_23
_atom_site_aniso_U_13
_atom_site_aniso_U_12
O1A 0.0361(4) 0.0459(5) 0.0330(4) -0.0011(3) 0.0044(3) 0.0025(3)
O2A 0.0598(6) 0.0438(5) 0.0309(4) -0.0007(3) -0.0059(4) -0.0081(4)
O3A 0.0376(4) 0.0329(4) 0.0421(5) 0.0054(3) -0.0039(4) -0.0067(3)
C1A 0.0345(6) 0.0350(6) 0.0339(6) 0.0014(4) -0.0005(4) 0.0007(4)
C2A 0.0348(6) 0.0325(5) 0.0320(5) 0.0007(4) 0.0016(4) -0.0027(4)
C3A 0.0269(5) 0.0269(5) 0.0326(5) 0.0014(4) 0.0031(4) 0.0021(4)
C4A 0.0274(5) 0.0300(5) 0.0348(5) 0.0033(4) 0.0023(4) 0.0007(4)
C5A 0.0321(6) 0.0415(6) 0.0363(6) 0.0058(5) 0.0052(5) -0.0017(5)
C6A 0.0548(8) 0.0742(10) 0.0323(6) 0.0031(6) -0.0057(6) -0.0082(7)
C7A 0.0631(9) 0.0627(9) 0.0541(8) -0.0060(7) -0.0176(7) -0.0022(7)
C8A 0.0243(5) 0.0289(5) 0.0328(5) -0.0017(4) 0.0039(4) -0.0032(4)
C9A 0.0318(6) 0.0296(5) 0.0407(6) -0.0059(4) 0.0033(5) -0.0013(4)
C10A 0.0418(7) 0.0441(7) 0.0387(6) -0.0148(5) 0.0075(5) -0.0023(5)
C11A 0.0457(7) 0.0502(7) 0.0286(5) -0.0040(5) 0.0044(5) -0.0060(5)
C12A 0.0454(7) 0.0392(6) 0.0341(6) 0.0027(5) 0.0015(5) 0.0023(5)
C13A 0.0386(6) 0.0330(6) 0.0315(5) -0.0018(4) 0.0048(5) 0.0041(4)
O1B 0.0336(4) 0.0418(4) 0.0315(4) 0.0056(3) 0.0041(3) 0.0017(3)
O2B 0.0403(4) 0.0365(4) 0.0275(4) 0.0007(3) -0.0056(3) 0.0053(3)
O3B 0.0362(4) 0.0339(4) 0.0342(4) -0.0030(3) -0.0004(3) 0.0072(3)
C1B 0.0301(5) 0.0344(5) 0.0296(5) 0.0000(4) 0.0003(4) 0.0018(4)
C2B 0.0288(5) 0.0319(5) 0.0284(5) -0.0002(4) 0.0016(4) 0.0026(4)
C3B 0.0282(5) 0.0280(5) 0.0277(5) -0.0012(4) 0.0011(4) -0.0016(4)
C4B 0.0289(5) 0.0305(5) 0.0289(5) -0.0014(4) 0.0014(4) 0.0016(4)
C5B 0.0335(6) 0.0415(6) 0.0288(5) -0.0008(4) 0.0051(4) 0.0052(5)
C6B 0.0471(7) 0.0538(7) 0.0278(5) 0.0023(5) -0.0043(5) 0.0057(6)
C7B 0.0718(10) 0.0576(9) 0.0429(7) 0.0034(6) -0.0197(7) 0.0153(7)
C8B 0.0260(5) 0.0263(5) 0.0282(5) -0.0003(4) 0.0027(4) 0.0040(4)
C9B 0.0294(5) 0.0277(5) 0.0370(6) 0.0001(4) 0.0030(4) -0.0001(4)
C10B 0.0376(6) 0.0367(6) 0.0382(6) 0.0097(5) 0.0097(5) 0.0008(5)
C11B 0.0471(7) 0.0415(6) 0.0265(5) 0.0022(4) 0.0045(5) 0.0077(5)
C12B 0.0445(6) 0.0321(5) 0.0317(5) -0.0044(4) -0.0027(5) 0.0018(5)
C13B 0.0351(6) 0.0267(5) 0.0318(5) 0.0020(4) 0.0013(4) -0.0014(4)

loop_
_atom_type_symbol
_atom_type_description
_atom_type_scat_dispersion_real
_atom_type_scat_dispersion_imag
_atom_type_scat_source
C C 0.0181 0.0091 'International Tables Vol C Tables 4.2.6.8 and 6.1.1.4'
H H 0.0000 0.0000 'International Tables Vol C Tables 4.2.6.8 and 6.1.1.4'
O O 0.0492 0.0322 'International Tables Vol C Tables 4.2.6.8 and 6.1.1.4'

loop_
_geom_angle_atom_site_label_1
_geom_angle_atom_site_label_2
_geom_angle_atom_site_label_3
_geom_angle
C1A O1A C5A 111.04(8)
C1A O2A C6A 113.63(10)
O2A C1A O1A 107.23(9)
O2A C1A C2A 109.26(9)
O1A C1A C2A 111.20(9)
C1A C2A C3A 110.49(9)
C8A C3A C2A 112.81(9)
C8A C3A C4A 111.05(8)
C2A C3A C4A 109.73(9)
O3A C4A C5A 106.41(9)
O3A C4A C3A 111.75(9)
C5A C4A C3A 110.39(9)
O1A C5A C4A 111.42(9)
O2A C6A C7A 109.55(12)
C9A C8A C13A 118.19(10)
C9A C8A C3A 120.63(10)
C13A C8A C3A 121.14(9)
C10A C9A C8A 120.89(11)
C11A C10A C9A 120.34(11)
C10A C11A C12A 119.39(11)
C11A C12A C13A 120.45(11)
C12A C13A C8A 120.73(10)
C1B O1B C5B 110.54(8)
C1B O2B C6B 113.69(9)
O2B C1B O1B 108.49(9)
O2B C1B C2B 109.33(9)
O1B C1B C2B 110.14(8)
C1B C2B C3B 110.82(9)
C8B C3B C4B 112.55(8)
C8B C3B C2B 110.76(8)
C4B C3B C2B 109.60(9)
O3B C4B C5B 108.78(8)
O3B C4B C3B 112.33(9)
C5B C4B C3B 111.11(9)
O1B C5B C4B 111.71(9)
O2B C6B C7B 108.60(10)
C9B C8B C13B 118.12(10)
C9B C8B C3B 121.20(9)
C13B C8B C3B 120.68(9)
C10B C9B C8B 120.93(10)
C11B C10B C9B 120.22(10)
C10B C11B C12B 119.55(10)
C11B C12B C13B 120.27(11)
C12B C13B C8B 120.90(10)

loop_
_geom_bond_atom_site_label_1
_geom_bond_atom_site_label_2
_geom_bond_distance
O1A C1A 1.4235(14)
O1A C5A 1.4274(14)
O2A C1A 1.3945(14)
O2A C6A 1.4440(15)
O3A C4A 1.4235(13)
C1A C2A 1.5117(15)
C2A C3A 1.5325(15)
C3A C8A 1.5123(14)
C3A C4A 1.5341(15)
C4A C5A 1.5206(15)
C6A C7A 1.475(2)
C8A C9A 1.3908(15)
C8A C13A 1.3937(15)
C9A C10A 1.3883(17)
C10A C11A 1.3804(18)
C11A C12A 1.3817(17)
C12A C13A 1.3870(16)
O1B C1B 1.4240(14)
O1B C5B 1.4277(14)
O2B C1B 1.3898(13)
O2B C6B 1.4337(13)
O3B C4B 1.4320(13)
C1B C2B 1.5130(14)
C2B C3B 1.5403(14)
C3B C8B 1.5181(14)
C3B C4B 1.5293(15)
C4B C5B 1.5273(14)
C6B C7B 1.4901(19)
C8B C9B 1.3907(15)
C8B C13B 1.3959(15)
C9B C10B 1.3900(16)
C10B C11B 1.3810(17)
C11B C12B 1.3838(17)
C12B C13B 1.3855(15)

loop_
_geom_hbond_atom_site_label_D
_geom_hbond_atom_site_label_H
_geom_hbond_atom_site_label_A
_geom_hbond_distance_DH
_geom_hbond_distance_HA
_geom_hbond_distance_DA
_geom_hbond_angle_DHA
_geom_hbond_site_symmetry_A
O3A H3OA O3B 0.848(18) 1.995(18) 2.8385(12) 173.5(17) .
O3B H3OB O2A 0.829(18) 2.290(18) 3.1188(13) 176.6(16) 2

loop_
_geom_torsion_atom_site_label_1
_geom_torsion_atom_site_label_2
_geom_torsion_atom_site_label_3
_geom_torsion_atom_site_label_4
_geom_torsion
C6A O2A C1A O1A -72.74(12)
C6A O2A C1A C2A 166.64(10)
C5A O1A C1A O2A 178.29(8)
C5A O1A C1A C2A -62.32(12)
O2A C1A C2A C3A 175.58(9)
O1A C1A C2A C3A 57.41(12)
C1A C2A C3A C8A -176.00(9)
C1A C2A C3A C4A -51.61(11)
C8A C3A C4A O3A -65.51(11)
C2A C3A C4A O3A 169.09(8)
C8A C3A C4A C5A 176.28(9)
C2A C3A C4A C5A 50.88(11)
C1A O1A C5A C4A 61.69(11)
O3A C4A C5A O1A -177.51(8)
C3A C4A C5A O1A -56.08(12)
C1A O2A C6A C7A -143.49(13)
C2A C3A C8A C9A -130.47(10)
C4A C3A C8A C9A 105.87(11)
C2A C3A C8A C13A 51.79(13)
C4A C3A C8A C13A -71.87(12)
C13A C8A C9A C10A 0.59(16)
C3A C8A C9A C10A -177.21(10)
C8A C9A C10A C11A -0.71(18)
C9A C10A C11A C12A 0.10(18)
C10A C11A C12A C13A 0.61(19)
C11A C12A C13A C8A -0.72(18)
C9A C8A C13A C12A 0.12(16)
C3A C8A C13A C12A 177.91(10)
C6B O2B C1B O1B -76.97(11)
C6B O2B C1B C2B 162.89(10)
C5B O1B C1B O2B 176.08(8)
C5B O1B C1B C2B -64.29(11)
O2B C1B C2B C3B 178.24(8)
O1B C1B C2B C3B 59.11(11)
C1B C2B C3B C8B -175.98(8)
C1B C2B C3B C4B -51.20(11)
C8B C3B C4B O3B -65.59(11)
C2B C3B C4B O3B 170.68(8)
C8B C3B C4B C5B 172.29(9)
C2B C3B C4B C5B 48.56(11)
C1B O1B C5B C4B 62.17(11)
O3B C4B C5B O1B -178.68(9)
C3B C4B C5B O1B -54.51(12)
C1B O2B C6B C7B -168.05(11)
C4B C3B C8B C9B 119.33(10)
C2B C3B C8B C9B -117.59(10)
C4B C3B C8B C13B -61.29(12)
C2B C3B C8B C13B 61.79(12)
C13B C8B C9B C10B -0.24(15)
C3B C8B C9B C10B 179.16(10)
C8B C9B C10B C11B 0.41(17)
C9B C10B C11B C12B 0.04(18)
C10B C11B C12B C13B -0.66(18)
C11B C12B C13B C8B 0.84(17)
C9B C8B C13B C12B -0.38(16)
C3B C8B C13B C12B -179.78(10)
